data_2237518
loop_
_publ_author_name
'Pratap, Seema'
'Singh, Durga P.'
'Gupta, Sushil K.'
'Yildirim, Sema \"Ozt\"urk'
'Butcher, Ray J.'

_publ_section_title
;
 1-(2-Furoyl)-3-(2-methoxy-4-nitrophenyl)thiourea
;
_journal_coeditor_code LH5568
_journal_issue 3
_journal_name_full 'Acta Crystallographica Section E'
_journal_page_first o330
_journal_page_last o331
_journal_paper_doi 10.1107/S1600536813002894
_journal_volume 69
_journal_year 2013
_chemical_formula_moiety 'C13 H11 N3 O5 S'
_chemical_formula_sum 'C13 H11 N3 O5 S'
_chemical_formula_weight 321.31
_chemical_name_systematic
;
1-(2-Furoyl)-3-(2-methoxy-4-nitrophenyl)thiourea
;
_space_group_IT_number 2
_symmetry_cell_setting triclinic
_symmetry_space_group_name_Hall '-P 1'
_symmetry_space_group_name_H-M 'P -1'
_atom_sites_solution_hydrogens geom
_atom_sites_solution_primary direct
_atom_sites_solution_secondary difmap
_cell_angle_alpha 87.734(6)
_cell_angle_beta 77.014(7)
_cell_angle_gamma 86.945(7)
_cell_formula_units_Z 4
_cell_length_a 7.9474(6)
_cell_length_b 13.0122(10)
_cell_length_c 13.4215(11)
_cell_measurement_reflns_used 2786
_cell_measurement_temperature 123(2)
_cell_measurement_theta_max 75.6377
_cell_measurement_theta_min 3.3779
_cell_volume 1350.00(19)
_computing_cell_refinement
;
CrysAlis PRO (Agilent, 2012)
;
_computing_data_collection
;
CrysAlis PRO (Agilent, 2012)
;
_computing_data_reduction
;
CrysAlis PRO (Agilent, 2012)
;
_computing_molecular_graphics 'SHELXTL (Sheldrick, 2008)'
_computing_publication_material 'SHELXTL (Sheldrick, 2008)'
_computing_structure_refinement 'SHELXL97 (Sheldrick, 2008)'
_computing_structure_solution 'SHELXS97 (Sheldrick, 2008)'
_diffrn_ambient_temperature 123(2)
_diffrn_detector_area_resol_mean 10.5081
_diffrn_measured_fraction_theta_full 0.998
_diffrn_measured_fraction_theta_max 0.963
_diffrn_measurement_device_type 'Agilent Xcalibur (Ruby, Gemini)'
_diffrn_measurement_method '\w scans'
_diffrn_radiation_monochromator graphite
_diffrn_radiation_source 'Enhance (Cu) X-ray Source'
_diffrn_radiation_type CuK\a
_diffrn_radiation_wavelength 1.54184
_diffrn_reflns_av_R_equivalents 0.0416
_diffrn_reflns_av_sigmaI/netI 0.0527
_diffrn_reflns_limit_h_max 9
_diffrn_reflns_limit_h_min -6
_diffrn_reflns_limit_k_max 16
_diffrn_reflns_limit_k_min -15
_diffrn_reflns_limit_l_max 16
_diffrn_reflns_limit_l_min -15
_diffrn_reflns_number 9239
_diffrn_reflns_theta_full 67.50
_diffrn_reflns_theta_max 75.82
_diffrn_reflns_theta_min 3.38
_exptl_absorpt_coefficient_mu 2.425
_exptl_absorpt_correction_T_max 0.909
_exptl_absorpt_correction_T_min 0.441
_exptl_absorpt_correction_type analytical
_exptl_absorpt_process_details
;
[CrysAlis PRO (Agilent, 2012), based on expressions derived by
Clark & Reid (1995)]
;
_exptl_crystal_colour colorless
_exptl_crystal_density_diffrn 1.581
_exptl_crystal_density_method 'not measured'
_exptl_crystal_description 'long plate'
_exptl_crystal_F_000 664
_exptl_crystal_size_max 0.6935
_exptl_crystal_size_mid 0.2131
_exptl_crystal_size_min 0.0395
_refine_diff_density_max 0.362
_refine_diff_density_min -0.340
_refine_ls_extinction_method none
_refine_ls_goodness_of_fit_ref 1.032
_refine_ls_hydrogen_treatment constr
_refine_ls_matrix_type full
_refine_ls_number_parameters 399
_refine_ls_number_reflns 5400
_refine_ls_number_restraints 0
_refine_ls_restrained_S_all 1.032
_refine_ls_R_factor_all 0.0641
_refine_ls_R_factor_gt 0.0461
_refine_ls_shift/su_max 0.000
_refine_ls_shift/su_mean 0.000
_refine_ls_structure_factor_coef Fsqd
_refine_ls_weighting_details 'calc w=1/[\s^2^(Fo^2^)+(0.0713P)^2^] where P=(Fo^2^+2Fc^2^)/3'
_refine_ls_weighting_scheme calc
_refine_ls_wR_factor_gt 0.1188
_refine_ls_wR_factor_ref 0.1335
_reflns_number_gt 4064
_reflns_number_total 5400
_reflns_threshold_expression I>2\s(I)
_cod_data_source_file lh5568.cif
_cod_data_source_block I
_cod_original_cell_volume 1350.00(18)
_cod_database_code 2237518
_cod_database_fobs_code 2237518

loop_
_symmetry_equiv_pos_as_xyz
'x, y, z'
'-x, -y, -z'

loop_
_atom_site_type_symbol
_atom_site_label
_atom_site_fract_x
_atom_site_fract_y
_atom_site_fract_z
_atom_site_U_iso_or_equiv
_atom_site_adp_type
_atom_site_calc_flag
_atom_site_refinement_flags
_atom_site_occupancy
_atom_site_symmetry_multiplicity
S S1A 0.36097(8) 0.11036(4) 0.27285(4) 0.03539(16) Uani d . 1 1
S S1B 0.59249(8) 0.38403(4) 0.24534(4) 0.03632(16) Uani d . 1 1
O O1A 0.5944(2) 0.35328(11) 0.46572(13) 0.0332(3) Uani d . 1 1
O O2A 0.3761(2) 0.14473(12) 0.60923(13) 0.0352(4) Uani d . 1 1
O O3A 0.1883(2) -0.06917(12) 0.63465(12) 0.0338(3) Uani d . 1 1
O O4A -0.1054(3) -0.37579(13) 0.55069(14) 0.0421(4) Uani d . 1 1
O O5A -0.0861(3) -0.36147(13) 0.38735(14) 0.0407(4) Uani d . 1 1
O O1B 0.3641(2) 0.14072(11) 0.04830(12) 0.0324(3) Uani d . 1 1
O O2B 0.6346(2) 0.32954(12) -0.09340(13) 0.0357(4) Uani d . 1 1
O O3B 0.8303(2) 0.54209(12) -0.11942(12) 0.0347(4) Uani d . 1 1
O O4B 1.0361(2) 0.85635(13) 0.13539(13) 0.0387(4) Uani d . 1 1
O O5B 1.1180(2) 0.84800(13) -0.02921(13) 0.0398(4) Uani d . 1 1
N N1A 0.4231(2) 0.18859(14) 0.43709(14) 0.0298(4) Uani d . 1 1
H H1AA 0.4660 0.2370 0.3924 0.036 Uiso calc R 1 1
N N2A 0.2838(2) 0.03587(13) 0.46879(14) 0.0283(4) Uani d . 1 1
H H2AA 0.2932 0.0474 0.5314 0.034 Uiso calc R 1 1
N N3A -0.0598(2) -0.33027(13) 0.46753(15) 0.0304(4) Uani d . 1 1
N N1B 0.5391(2) 0.30242(13) 0.08037(14) 0.0299(4) Uani d . 1 1
H H1BA 0.4777 0.2607 0.1260 0.036 Uiso calc R 1 1
N N2B 0.6826(2) 0.45407(13) 0.04855(14) 0.0285(4) Uani d . 1 1
H H2BA 0.6776 0.4411 -0.0146 0.034 Uiso calc R 1 1
N N3B 1.0386(2) 0.81488(14) 0.05402(15) 0.0308(4) Uani d . 1 1
C C1A 0.6737(3) 0.43079(16) 0.49908(19) 0.0344(5) Uani d . 1 1
H H1AB 0.7340 0.4830 0.4563 0.041 Uiso calc R 1 1
C C2A 0.6548(3) 0.42318(17) 0.6015(2) 0.0357(5) Uani d . 1 1
H H2AB 0.6978 0.4684 0.6428 0.043 Uiso calc R 1 1
C C3A 0.5584(3) 0.33487(18) 0.63570(19) 0.0344(5) Uani d . 1 1
H H3AA 0.5245 0.3090 0.7041 0.041 Uiso calc R 1 1
C C4A 0.5245(3) 0.29491(16) 0.55114(17) 0.0297(4) Uani d . 1 1
C C5A 0.4348(3) 0.20312(16) 0.53730(17) 0.0288(4) Uani d . 1 1
C C6A 0.3526(3) 0.10763(16) 0.39819(17) 0.0285(4) Uani d . 1 1
C C7A 0.1995(3) -0.05422(15) 0.45914(17) 0.0269(4) Uani d . 1 1
C C8A 0.1628(3) -0.09002(16) 0.37023(16) 0.0295(4) Uani d . 1 1
H H8AA 0.1967 -0.0521 0.3076 0.035 Uiso calc R 1 1
C C9A 0.0774(3) -0.18036(16) 0.37248(17) 0.0302(4) Uani d . 1 1
H H9AA 0.0520 -0.2049 0.3120 0.036 Uiso calc R 1 1
C C10A 0.0297(3) -0.23418(15) 0.46458(17) 0.0276(4) Uani d . 1 1
C C11A 0.0633(3) -0.20163(16) 0.55529(17) 0.0288(4) Uani d . 1 1
H H11A 0.0289 -0.2404 0.6174 0.035 Uiso calc R 1 1
C C12A 0.1482(3) -0.11100(16) 0.55243(16) 0.0274(4) Uani d . 1 1
C C13A 0.1296(3) -0.1174(2) 0.73323(18) 0.0393(5) Uani d . 1 1
H H13A 0.1554 -0.0746 0.7859 0.059 Uiso calc R 1 1
H H13B 0.1887 -0.1853 0.7353 0.059 Uiso calc R 1 1
H H13C 0.0046 -0.1254 0.7460 0.059 Uiso calc R 1 1
C C1B 0.2969(3) 0.05868(16) 0.01333(19) 0.0340(5) Uani d . 1 1
H H1BB 0.2204 0.0125 0.0550 0.041 Uiso calc R 1 1
C C2B 0.3542(3) 0.05241(17) -0.0883(2) 0.0361(5) Uani d . 1 1
H H2BB 0.3257 0.0021 -0.1304 0.043 Uiso calc R 1 1
C C3B 0.4655(3) 0.13491(18) -0.12144(19) 0.0358(5) Uani d . 1 1
H H3BA 0.5265 0.1504 -0.1893 0.043 Uiso calc R 1 1
C C4B 0.4665(3) 0.18683(16) -0.03598(18) 0.0303(4) Uani d . 1 1
C C5B 0.5544(3) 0.27857(16) -0.02133(17) 0.0298(4) Uani d . 1 1
C C6B 0.6086(3) 0.38421(15) 0.11951(17) 0.0281(4) Uani d . 1 1
C C7B 0.7665(3) 0.54421(15) 0.05886(17) 0.0266(4) Uani d . 1 1
C C8B 0.7740(3) 0.58953(16) 0.15028(17) 0.0311(4) Uani d . 1 1
H H8BA 0.7187 0.5587 0.2137 0.037 Uiso calc R 1 1
C C9B 0.8613(3) 0.67881(16) 0.14927(17) 0.0313(4) Uani d . 1 1
H H9BA 0.8652 0.7101 0.2114 0.038 Uiso calc R 1 1
C C10B 0.9425(3) 0.72156(15) 0.05632(17) 0.0290(4) Uani d . 1 1
C C11B 0.9372(3) 0.67978(16) -0.03685(17) 0.0295(4) Uani d . 1 1
H H11B 0.9934 0.7112 -0.0997 0.035 Uiso calc R 1 1
C C12B 0.8477(3) 0.59132(16) -0.03526(17) 0.0284(4) Uani d . 1 1
C C13B 0.9012(3) 0.5872(2) -0.21823(18) 0.0390(5) Uani d . 1 1
H H13D 0.8889 0.5406 -0.2715 0.058 Uiso calc R 1 1
H H13E 1.0239 0.5989 -0.2242 0.058 Uiso calc R 1 1
H H13F 0.8392 0.6530 -0.2265 0.058 Uiso calc R 1 1

loop_
_atom_site_aniso_label
_atom_site_aniso_U_11
_atom_site_aniso_U_22
_atom_site_aniso_U_33
_atom_site_aniso_U_12
_atom_site_aniso_U_13
_atom_site_aniso_U_23
S1A 0.0491(3) 0.0307(3) 0.0268(3) -0.0122(2) -0.0068(2) -0.0023(2)
S1B 0.0523(3) 0.0293(3) 0.0280(3) -0.0125(2) -0.0078(2) -0.0018(2)
O1A 0.0408(8) 0.0242(7) 0.0361(8) -0.0058(6) -0.0108(7) -0.0012(6)
O2A 0.0453(9) 0.0306(8) 0.0303(8) -0.0094(7) -0.0080(7) -0.0025(6)
O3A 0.0459(9) 0.0298(8) 0.0283(8) -0.0098(6) -0.0120(7) -0.0016(6)
O4A 0.0576(11) 0.0345(9) 0.0336(9) -0.0177(7) -0.0058(8) 0.0015(7)
O5A 0.0594(11) 0.0308(8) 0.0373(9) -0.0141(7) -0.0190(8) -0.0030(7)
O1B 0.0398(8) 0.0245(7) 0.0338(8) -0.0050(6) -0.0089(7) -0.0034(6)
O2B 0.0456(9) 0.0313(8) 0.0304(8) -0.0090(7) -0.0064(7) -0.0042(6)
O3B 0.0462(9) 0.0331(8) 0.0259(8) -0.0107(7) -0.0078(7) -0.0036(6)
O4B 0.0550(10) 0.0313(8) 0.0334(8) -0.0120(7) -0.0142(8) -0.0050(6)
O5B 0.0488(10) 0.0351(9) 0.0348(9) -0.0139(7) -0.0054(7) -0.0014(7)
N1A 0.0375(10) 0.0244(8) 0.0278(9) -0.0058(7) -0.0070(7) -0.0010(7)
N2A 0.0377(9) 0.0239(8) 0.0247(8) -0.0047(7) -0.0085(7) -0.0045(6)
N3A 0.0342(9) 0.0237(8) 0.0337(10) -0.0043(7) -0.0073(8) -0.0035(7)
N1B 0.0373(9) 0.0221(8) 0.0301(9) -0.0049(7) -0.0060(7) -0.0026(7)
N2B 0.0364(9) 0.0235(8) 0.0272(8) -0.0034(7) -0.0092(7) -0.0048(7)
N3B 0.0345(9) 0.0266(9) 0.0330(9) -0.0040(7) -0.0106(8) -0.0018(7)
C1A 0.0383(12) 0.0236(10) 0.0436(13) -0.0042(8) -0.0129(10) -0.0041(9)
C2A 0.0397(12) 0.0258(10) 0.0433(13) -0.0013(9) -0.0117(10) -0.0096(9)
C3A 0.0372(11) 0.0333(11) 0.0339(11) -0.0010(9) -0.0090(9) -0.0089(9)
C4A 0.0323(10) 0.0247(10) 0.0323(11) -0.0014(8) -0.0072(9) -0.0024(8)
C5A 0.0302(10) 0.0250(10) 0.0319(11) -0.0010(8) -0.0074(8) -0.0064(8)
C6A 0.0319(10) 0.0238(9) 0.0301(10) -0.0016(8) -0.0066(8) -0.0045(8)
C7A 0.0307(10) 0.0204(9) 0.0297(10) -0.0021(7) -0.0067(8) -0.0033(8)
C8A 0.0386(11) 0.0232(10) 0.0259(10) -0.0022(8) -0.0054(8) -0.0020(7)
C9A 0.0389(11) 0.0252(10) 0.0281(10) -0.0037(8) -0.0098(9) -0.0038(8)
C10A 0.0298(10) 0.0213(9) 0.0319(11) -0.0033(7) -0.0064(8) -0.0043(8)
C11A 0.0329(10) 0.0243(10) 0.0286(10) -0.0031(8) -0.0051(8) -0.0019(8)
C12A 0.0310(10) 0.0253(10) 0.0268(10) -0.0006(8) -0.0078(8) -0.0050(8)
C13A 0.0498(14) 0.0432(13) 0.0276(11) -0.0134(11) -0.0119(10) 0.0004(9)
C1B 0.0388(12) 0.0235(10) 0.0425(13) -0.0049(8) -0.0135(10) -0.0031(9)
C2B 0.0419(12) 0.0285(11) 0.0417(12) -0.0011(9) -0.0162(10) -0.0073(9)
C3B 0.0431(12) 0.0306(11) 0.0348(11) 0.0012(9) -0.0109(10) -0.0069(9)
C4B 0.0347(11) 0.0234(10) 0.0333(11) 0.0005(8) -0.0088(9) -0.0036(8)
C5B 0.0343(11) 0.0249(10) 0.0313(10) 0.0003(8) -0.0093(9) -0.0056(8)
C6B 0.0320(10) 0.0224(9) 0.0298(10) -0.0011(8) -0.0065(8) -0.0039(8)
C7B 0.0294(10) 0.0213(9) 0.0297(10) -0.0013(7) -0.0076(8) -0.0028(8)
C8B 0.0415(12) 0.0253(10) 0.0262(10) -0.0035(8) -0.0061(9) -0.0007(8)
C9B 0.0418(12) 0.0270(10) 0.0266(10) -0.0031(9) -0.0101(9) -0.0038(8)
C10B 0.0322(10) 0.0209(9) 0.0351(11) -0.0021(8) -0.0096(9) -0.0020(8)
C11B 0.0329(10) 0.0255(10) 0.0299(10) -0.0038(8) -0.0065(8) 0.0008(8)
C12B 0.0323(10) 0.0254(10) 0.0280(10) 0.0007(8) -0.0075(8) -0.0055(8)
C13B 0.0496(14) 0.0418(13) 0.0260(11) -0.0118(10) -0.0070(10) -0.0017(9)

loop_
_atom_type_symbol
_atom_type_description
_atom_type_scat_dispersion_real
_atom_type_scat_dispersion_imag
_atom_type_scat_source
C C 0.0181 0.0091 'International Tables Vol C Tables 4.2.6.8 and 6.1.1.4'
H H 0.0000 0.0000 'International Tables Vol C Tables 4.2.6.8 and 6.1.1.4'
N N 0.0311 0.0180 'International Tables Vol C Tables 4.2.6.8 and 6.1.1.4'
O O 0.0492 0.0322 'International Tables Vol C Tables 4.2.6.8 and 6.1.1.4'
S S 0.3331 0.5567 'International Tables Vol C Tables 4.2.6.8 and 6.1.1.4'

loop_
_geom_angle_atom_site_label_1
_geom_angle_atom_site_label_2
_geom_angle_atom_site_label_3
_geom_angle
C1A O1A C4A 106.15(18)
C12A O3A C13A 118.46(17)
C1B O1B C4B 106.16(18)
C12B O3B C13B 118.39(18)
C5A N1A C6A 128.54(19)
C5A N1A H1AA 115.7
C6A N1A H1AA 115.7
C6A N2A C7A 130.85(19)
C6A N2A H2AA 114.6
C7A N2A H2AA 114.6
O5A N3A O4A 123.17(19)
O5A N3A C10A 118.71(19)
O4A N3A C10A 118.12(18)
C5B N1B C6B 128.25(19)
C5B N1B H1BA 115.9
C6B N1B H1BA 115.9
C6B N2B C7B 130.55(19)
C6B N2B H2BA 114.7
C7B N2B H2BA 114.7
O5B N3B O4B 123.18(19)
O5B N3B C10B 118.14(19)
O4B N3B C10B 118.68(19)
C2A C1A O1A 110.5(2)
C2A C1A H1AB 124.7
O1A C1A H1AB 124.7
C1A C2A C3A 106.9(2)
C1A C2A H2AB 126.5
C3A C2A H2AB 126.5
C4A C3A C2A 106.0(2)
C4A C3A H3AA 127.0
C2A C3A H3AA 127.0
C3A C4A O1A 110.37(19)
C3A C4A C5A 131.5(2)
O1A C4A C5A 118.06(19)
O2A C5A N1A 123.84(19)
O2A C5A C4A 121.8(2)
N1A C5A C4A 114.39(19)
N2A C6A N1A 114.52(19)
N2A C6A S1A 127.94(16)
N1A C6A S1A 117.54(16)
C8A C7A N2A 126.9(2)
C8A C7A C12A 119.44(19)
N2A C7A C12A 113.62(18)
C9A C8A C7A 120.5(2)
C9A C8A H8AA 119.7
C7A C8A H8AA 119.7
C10A C9A C8A 118.63(19)
C10A C9A H9AA 120.7
C8A C9A H9AA 120.7
C9A C10A C11A 123.01(19)
C9A C10A N3A 118.99(19)
C11A C10A N3A 118.00(19)
C12A C11A C10A 118.0(2)
C12A C11A H11A 121.0
C10A C11A H11A 121.0
O3A C12A C11A 124.7(2)
O3A C12A C7A 114.87(18)
C11A C12A C7A 120.42(19)
O3A C13A H13A 109.5
O3A C13A H13B 109.5
H13A C13A H13B 109.5
O3A C13A H13C 109.5
H13A C13A H13C 109.5
H13B C13A H13C 109.5
C2B C1B O1B 110.3(2)
C2B C1B H1BB 124.8
O1B C1B H1BB 124.8
C1B C2B C3B 107.5(2)
C1B C2B H2BB 126.3
C3B C2B H2BB 126.3
C4B C3B C2B 105.6(2)
C4B C3B H3BA 127.2
C2B C3B H3BA 127.2
C3B C4B O1B 110.5(2)
C3B C4B C5B 131.3(2)
O1B C4B C5B 118.24(19)
O2B C5B N1B 123.56(19)
O2B C5B C4B 122.1(2)
N1B C5B C4B 114.33(19)
N2B C6B N1B 114.56(19)
N2B C6B S1B 127.98(16)
N1B C6B S1B 117.46(16)
C8B C7B N2B 126.6(2)
C8B C7B C12B 119.26(19)
N2B C7B C12B 114.10(19)
C9B C8B C7B 120.6(2)
C9B C8B H8BA 119.7
C7B C8B H8BA 119.7
C10B C9B C8B 118.8(2)
C10B C9B H9BA 120.6
C8B C9B H9BA 120.6
C9B C10B C11B 122.7(2)
C9B C10B N3B 119.4(2)
C11B C10B N3B 117.8(2)
C12B C11B C10B 118.2(2)
C12B C11B H11B 120.9
C10B C11B H11B 120.9
O3B C12B C11B 125.0(2)
O3B C12B C7B 114.55(18)
C11B C12B C7B 120.5(2)
O3B C13B H13D 109.5
O3B C13B H13E 109.5
H13D C13B H13E 109.5
O3B C13B H13F 109.5
H13D C13B H13F 109.5
H13E C13B H13F 109.5

loop_
_geom_bond_atom_site_label_1
_geom_bond_atom_site_label_2
_geom_bond_distance
S1A C6A 1.668(2)
S1B C6B 1.665(2)
O1A C1A 1.358(3)
O1A C4A 1.375(3)
O2A C5A 1.226(3)
O3A C12A 1.356(3)
O3A C13A 1.432(3)
O4A N3A 1.231(3)
O5A N3A 1.229(3)
O1B C1B 1.363(3)
O1B C4B 1.373(3)
O2B C5B 1.224(3)
O3B C12B 1.357(3)
O3B C13B 1.435(3)
O4B N3B 1.233(3)
O5B N3B 1.227(3)
N1A C5A 1.390(3)
N1A C6A 1.391(3)
N1A H1AA 0.8800
N2A C6A 1.349(3)
N2A C7A 1.405(3)
N2A H2AA 0.8800
N3A C10A 1.466(3)
N1B C5B 1.389(3)
N1B C6B 1.397(3)
N1B H1BA 0.8800
N2B C6B 1.348(3)
N2B C7B 1.406(3)
N2B H2BA 0.8800
N3B C10B 1.464(3)
C1A C2A 1.349(4)
C1A H1AB 0.9500
C2A C3A 1.418(3)
C2A H2AB 0.9500
C3A C4A 1.353(3)
C3A H3AA 0.9500
C4A C5A 1.462(3)
C7A C8A 1.393(3)
C7A C12A 1.417(3)
C8A C9A 1.385(3)
C8A H8AA 0.9500
C9A C10A 1.382(3)
C9A H9AA 0.9500
C10A C11A 1.390(3)
C11A C12A 1.385(3)
C11A H11A 0.9500
C13A H13A 0.9800
C13A H13B 0.9800
C13A H13C 0.9800
C1B C2B 1.341(4)
C1B H1BB 0.9500
C2B C3B 1.421(3)
C2B H2BB 0.9500
C3B C4B 1.356(3)
C3B H3BA 0.9500
C4B C5B 1.456(3)
C7B C8B 1.397(3)
C7B C12B 1.415(3)
C8B C9B 1.383(3)
C8B H8BA 0.9500
C9B C10B 1.380(3)
C9B H9BA 0.9500
C10B C11B 1.393(3)
C11B C12B 1.382(3)
C11B H11B 0.9500
C13B H13D 0.9800
C13B H13E 0.9800
C13B H13F 0.9800

loop_
_geom_hbond_atom_site_label_D
_geom_hbond_atom_site_label_H
_geom_hbond_atom_site_label_A
_geom_hbond_distance_DH
_geom_hbond_distance_HA
_geom_hbond_distance_DA
_geom_hbond_angle_DHA
N1A H1AA O1A 0.88 2.24 2.684(2) 110.7
N2A H2AA O2A 0.88 1.91 2.654(2) 141.9
N2A H2AA O3A 0.88 2.09 2.552(2) 111.8
N1B H1BA O1B 0.88 2.25 2.683(2) 110.5
N2B H2BA O2B 0.88 1.92 2.653(2) 139.8
N2B H2BA O3B 0.88 2.11 2.554(2) 110.8
C8A H8AA S1A 0.95 2.52 3.198(2) 128.7
C8B H8BA S1B 0.95 2.52 3.189(2) 128.0

loop_
_geom_torsion_atom_site_label_1
_geom_torsion_atom_site_label_2
_geom_torsion_atom_site_label_3
_geom_torsion_atom_site_label_4
_geom_torsion
C4A O1A C1A C2A -0.4(3)
O1A C1A C2A C3A 0.4(3)
C1A C2A C3A C4A -0.3(3)
C2A C3A C4A O1A 0.0(3)
C2A C3A C4A C5A 178.1(2)
C1A O1A C4A C3A 0.2(3)
C1A O1A C4A C5A -178.12(19)
C6A N1A C5A O2A -2.6(4)
C6A N1A C5A C4A 177.3(2)
C3A C4A C5A O2A -1.4(4)
O1A C4A C5A O2A 176.6(2)
C3A C4A C5A N1A 178.8(2)
O1A C4A C5A N1A -3.2(3)
C7A N2A C6A N1A 178.6(2)
C7A N2A C6A S1A -0.9(4)
C5A N1A C6A N2A 1.7(3)
C5A N1A C6A S1A -178.79(18)
C6A N2A C7A C8A -1.7(4)
C6A N2A C7A C12A 178.8(2)
N2A C7A C8A C9A -179.6(2)
C12A C7A C8A C9A -0.2(3)
C7A C8A C9A C10A -0.1(3)
C8A C9A C10A C11A 0.2(3)
C8A C9A C10A N3A -179.6(2)
O5A N3A C10A C9A 1.8(3)
O4A N3A C10A C9A -178.1(2)
O5A N3A C10A C11A -178.0(2)
O4A N3A C10A C11A 2.1(3)
C9A C10A C11A C12A 0.1(3)
N3A C10A C11A C12A 179.86(19)
C13A O3A C12A C11A -4.4(3)
C13A O3A C12A C7A 175.4(2)
C10A C11A C12A O3A 179.4(2)
C10A C11A C12A C7A -0.3(3)
C8A C7A C12A O3A -179.34(19)
N2A C7A C12A O3A 0.1(3)
C8A C7A C12A C11A 0.4(3)
N2A C7A C12A C11A 179.88(19)
C4B O1B C1B C2B 0.3(3)
O1B C1B C2B C3B 0.2(3)
C1B C2B C3B C4B -0.5(3)
C2B C3B C4B O1B 0.7(3)
C2B C3B C4B C5B -179.2(2)
C1B O1B C4B C3B -0.6(2)
C1B O1B C4B C5B 179.31(19)
C6B N1B C5B O2B -0.4(4)
C6B N1B C5B C4B 179.5(2)
C3B C4B C5B O2B 6.9(4)
O1B C4B C5B O2B -173.0(2)
C3B C4B C5B N1B -173.1(2)
O1B C4B C5B N1B 7.0(3)
C7B N2B C6B N1B -179.1(2)
C7B N2B C6B S1B 0.4(4)
C5B N1B C6B N2B 8.1(3)
C5B N1B C6B S1B -171.41(18)
C6B N2B C7B C8B -8.5(4)
C6B N2B C7B C12B 172.3(2)
N2B C7B C8B C9B -179.9(2)
C12B C7B C8B C9B -0.7(3)
C7B C8B C9B C10B -0.8(3)
C8B C9B C10B C11B 1.5(4)
C8B C9B C10B N3B -178.69(19)
O5B N3B C10B C9B 175.9(2)
O4B N3B C10B C9B -4.1(3)
O5B N3B C10B C11B -4.3(3)
O4B N3B C10B C11B 175.7(2)
C9B C10B C11B C12B -0.6(3)
N3B C10B C11B C12B 179.55(19)
C13B O3B C12B C11B -3.6(3)
C13B O3B C12B C7B 176.9(2)
C10B C11B C12B O3B 179.6(2)
C10B C11B C12B C7B -0.9(3)
C8B C7B C12B O3B -178.96(19)
N2B C7B C12B O3B 0.4(3)
C8B C7B C12B C11B 1.5(3)
N2B C7B C12B C11B -179.13(19)

loop_
_cod_related_entry_id
_cod_related_entry_database
_cod_related_entry_code
1 ChemSpider 2161723
